data_7064402
loop_
_publ_author_name
'Pramanik, Abhishek'
'Mandal, Shuvankar'
'Borgohain, Parismita'
'Martins, Daniel O. T. A.'
'Sparkes, Hazel A.'
'Tuna, Floriana'
'Singh, Saurabh Kumar'
'Mohanta, Sasankasekhar'

_publ_section_title
;
 Experimental and theoretical insights into two tri- and tetranuclear
 DyIII SMMs reveal the unusual superiority of triangular dodecahedral
 DyIII over square antiprismatic DyIII as an SIM centre
;
_journal_issue 15
_journal_name_full 'New Journal of Chemistry'
_journal_page_first 6330
_journal_page_last 6346
_journal_paper_doi 10.1039/D6NJ00729E
_journal_volume 50
_journal_year 2026
_chemical_formula_moiety 'C66 H66 Dy4 N8 O22'
_chemical_formula_sum 'C66 H66 Dy4 N8 O22'
_chemical_formula_weight 1973.26
_space_group_crystal_system monoclinic
_space_group_IT_number 14
_space_group_name_Hall '-P 2yn'
_space_group_name_H-M_alt 'P 1 21/n 1'
_atom_sites_solution_hydrogens geom
_audit_creation_date 2022-02-27
_audit_creation_method
;
Olex2 1.2
(compiled 2018.05.29 svn.r3508 for OlexSys, GUI svn.r5506)
;
_audit_update_record
;
2025-11-30 deposited with the CCDC.	2026-03-24 downloaded from the CCDC.
;
_cell_angle_alpha 90
_cell_angle_beta 102.123(2)
_cell_angle_gamma 90
_cell_formula_units_Z 2
_cell_length_a 12.870(2)
_cell_length_b 15.060(3)
_cell_length_c 18.148(3)
_cell_measurement_reflns_used 4358
_cell_measurement_temperature 296(2)
_cell_measurement_theta_max 24.43
_cell_measurement_theta_min 2.17
_cell_volume 3439.0(10)
_computing_cell_refinement 'SAINT v8.34A (Bruker, 2013)'
_computing_data_collection 'Bruker Apex suite'
_computing_data_reduction 'SAINT v8.34A (Bruker, 2013)'
_computing_molecular_graphics 'Olex2 (Dolomanov et al., 2009)'
_computing_publication_material 'Olex2 (Dolomanov et al., 2009)'
_computing_structure_refinement 'SHELXL-2014 (Sheldrick 2014)'
_computing_structure_solution 'SHELXS-97 (Sheldrick 2008)'
_diffrn_ambient_temperature 296.15
_diffrn_measured_fraction_theta_full 0.980
_diffrn_measured_fraction_theta_max 0.980
_diffrn_measurement_device_type 'Bruker APEX-II CCD'
_diffrn_measurement_method '\f and \w scans'
_diffrn_radiation_type MoK\a
_diffrn_radiation_wavelength 0.71073
_diffrn_reflns_av_R_equivalents 0.0469
_diffrn_reflns_av_unetI/netI 0.0583
_diffrn_reflns_Laue_measured_fraction_full 0.980
_diffrn_reflns_Laue_measured_fraction_max 0.980
_diffrn_reflns_limit_h_max 14
_diffrn_reflns_limit_h_min -15
_diffrn_reflns_limit_k_max 17
_diffrn_reflns_limit_k_min -17
_diffrn_reflns_limit_l_max 19
_diffrn_reflns_limit_l_min -20
_diffrn_reflns_number 15761
_diffrn_reflns_point_group_measured_fraction_full 0.980
_diffrn_reflns_point_group_measured_fraction_max 0.980
_diffrn_reflns_theta_full 24.794
_diffrn_reflns_theta_max 24.794
_diffrn_reflns_theta_min 1.774
_diffrn_source 'fine-focus sealed tube'
_diffrn_standards_number 0
_exptl_absorpt_coefficient_mu 4.378
_exptl_absorpt_correction_T_max 0.7452
_exptl_absorpt_correction_T_min 0.5540
_exptl_absorpt_correction_type multi-scan
_exptl_absorpt_process_details
;
SADABS-2014/5 (Bruker,2014/5) was used for absorption correction.
wR2(int) was 0.1429 before and 0.0487 after correction.
The Ratio of minimum to maximum transmission is 0.7434.
The \l/2 correction factor is 0.00150.
;
_exptl_crystal_colour orange
_exptl_crystal_density_diffrn 1.906
_exptl_crystal_description block
_exptl_crystal_F_000 1916
_exptl_crystal_size_max 0.18
_exptl_crystal_size_mid 0.16
_exptl_crystal_size_min 0.14
_refine_diff_density_max 2.288
_refine_diff_density_min -1.227
_refine_diff_density_rms 0.151
_refine_ls_extinction_method none
_refine_ls_goodness_of_fit_ref 1.012
_refine_ls_hydrogen_treatment constr
_refine_ls_matrix_type full
_refine_ls_number_parameters 455
_refine_ls_number_reflns 5808
_refine_ls_number_restraints 0
_refine_ls_restrained_S_all 1.012
_refine_ls_R_factor_all 0.0654
_refine_ls_R_factor_gt 0.0413
_refine_ls_shift/su_max 0.001
_refine_ls_shift/su_mean 0.000
_refine_ls_structure_factor_coef Fsqd
_refine_ls_weighting_details 'w=1/[\s^2^(Fo^2^)+(0.0600P)^2^+0.0100P] where P=(Fo^2^+2Fc^2^)/3'
_refine_ls_weighting_scheme calc
_refine_ls_wR_factor_gt 0.0953
_refine_ls_wR_factor_ref 0.1098
_reflns_Friedel_coverage 0.000
_reflns_number_gt 4349
_reflns_number_total 5808
_reflns_threshold_expression 'I > 2\s(I)'
_cod_data_source_file d6nj00729e2.cif
_cod_data_source_block 2
_cod_original_sg_symbol_H-M 'P 21/n'
_cod_database_code 7064402
_shelx_shelxl_version_number 2014/7
_shelx_space_group_comment
;
The symmetry employed for this shelxl refinement is uniquely defined
by the following loop, which should always be used as a source of
symmetry information in preference to the above space-group names.
They are only intended as comments.
;
_shelx_estimated_absorpt_t_max 0.579
_shelx_estimated_absorpt_t_min 0.506
_exptl_absorpt_special_details orange
_olex2_refinement_description
;
1. Fixed Uiso
 At 1.2 times of:
  All C(H) groups, All C(H,H) groups
 At 1.5 times of:
  All C(H,H,H) groups
2.a Secondary CH2 refined with riding coordinates:
 C14(H14A,H14B), C29(H29A,H29B)
2.b Aromatic/amide H refined with riding coordinates:
 C3(H3), C4(H4), C5(H5), C7(H7), C9(H9), C10(H10), C11(H11), C12(H12),
 C18(H18), C19(H19), C20(H20), C22(H22), C24(H24), C25(H25), C26(H26), C27(H27),
  C31(H31)
2.c Idealised Me refined as rotating group:
 C15(H15A,H15B,H15C), C30(H30A,H30B,H30C), C32(H32A,H32B,H32C), C33(H33A,H33B,
 H33C)
;
_olex2_submission_special_instructions 'No special instructions were received'

loop_
_space_group_symop_operation_xyz
'x, y, z'
'-x+1/2, y+1/2, -z+1/2'
'-x, -y, -z'
'x-1/2, -y-1/2, z-1/2'

loop_
_atom_site_label
_atom_site_type_symbol
_atom_site_fract_x
_atom_site_fract_y
_atom_site_fract_z
_atom_site_U_iso_or_equiv
_atom_site_adp_type
_atom_site_occupancy
_atom_site_site_symmetry_order
_atom_site_calc_flag
_atom_site_refinement_flags_posn
_atom_site_refinement_flags_adp
_atom_site_refinement_flags_occupancy
_atom_site_disorder_assembly
_atom_site_disorder_group
C1 C 1.0279(7) 0.5933(6) 0.3460(5) 0.053(2) Uani 1 1 d . . . . .
C2 C 1.0879(8) 0.5874(6) 0.4211(5) 0.060(3) Uani 1 1 d . . . . .
C3 C 1.0410(10) 0.6045(8) 0.4807(6) 0.078(3) Uani 1 1 d . . . . .
H3 H 1.0804 0.5988 0.5297 0.094 Uiso 1 1 calc R . . . .
C4 C 0.9352(10) 0.6302(8) 0.4688(6) 0.082(3) Uani 1 1 d . . . . .
H4 H 0.9043 0.6428 0.5096 0.099 Uiso 1 1 calc R . . . .
C5 C 0.8777(8) 0.6368(7) 0.3981(6) 0.064(3) Uani 1 1 d . . . . .
H5 H 0.8068 0.6536 0.3906 0.076 Uiso 1 1 calc R . . . .
C6 C 0.9205(8) 0.6197(6) 0.3371(6) 0.056(2) Uani 1 1 d . . . . .
C7 C 0.8531(7) 0.6336(6) 0.2636(5) 0.051(2) Uani 1 1 d . . . . .
H7 H 0.7872 0.6597 0.2623 0.062 Uiso 1 1 calc R . . . .
C8 C 0.8067(6) 0.6409(5) 0.1323(5) 0.0398(19) Uani 1 1 d . . . . .
C9 C 0.6973(7) 0.6539(6) 0.1228(6) 0.057(2) Uani 1 1 d . . . . .
H9 H 0.6637 0.6431 0.1626 0.068 Uiso 1 1 calc R . . . .
C10 C 0.6397(7) 0.6824(6) 0.0549(6) 0.061(3) Uani 1 1 d . . . . .
H10 H 0.5671 0.6923 0.0493 0.073 Uiso 1 1 calc R . . . .
C11 C 0.6864(7) 0.6965(6) -0.0042(5) 0.058(2) Uani 1 1 d . . . . .
H11 H 0.6457 0.7163 -0.0498 0.070 Uiso 1 1 calc R . . . .
C12 C 0.7933(6) 0.6821(6) 0.0023(5) 0.050(2) Uani 1 1 d . . . . .
H12 H 0.8246 0.6924 -0.0387 0.060 Uiso 1 1 calc R . . . .
C13 C 0.8542(6) 0.6523(5) 0.0693(5) 0.041(2) Uani 1 1 d . . . . .
C14 C 1.2606(10) 0.5647(9) 0.4991(6) 0.090(4) Uani 1 1 d . . . . .
H14A H 1.2501 0.6188 0.5256 0.108 Uiso 1 1 calc R . . . .
H14B H 1.2449 0.5144 0.5283 0.108 Uiso 1 1 calc R . . . .
C15 C 1.3655(10) 0.5598(11) 0.4897(8) 0.127(6) Uani 1 1 d . . . . .
H15A H 1.3773 0.5032 0.4685 0.191 Uiso 1 1 calc GR . . . .
H15B H 1.4132 0.5666 0.5377 0.191 Uiso 1 1 calc GR . . . .
H15C H 1.3781 0.6062 0.4564 0.191 Uiso 1 1 calc GR . . . .
C16 C 0.8063(6) 0.4172(5) 0.1381(5) 0.042(2) Uani 1 1 d . . . . .
C17 C 0.8304(6) 0.4039(5) 0.2151(5) 0.045(2) Uani 1 1 d . . . . .
C18 C 0.7557(8) 0.3745(6) 0.2540(5) 0.062(3) Uani 1 1 d . . . . .
H18 H 0.7742 0.3656 0.3058 0.074 Uiso 1 1 calc R . . . .
C19 C 0.6544(8) 0.3585(7) 0.2157(7) 0.072(3) Uani 1 1 d . . . . .
H19 H 0.6035 0.3394 0.2417 0.086 Uiso 1 1 calc R . . . .
C20 C 0.6271(7) 0.3702(6) 0.1391(6) 0.059(3) Uani 1 1 d . . . . .
H20 H 0.5581 0.3580 0.1135 0.071 Uiso 1 1 calc R . . . .
C21 C 0.7021(6) 0.4005(6) 0.0989(5) 0.047(2) Uani 1 1 d . . . . .
C22 C 0.6664(7) 0.4104(6) 0.0187(5) 0.052(2) Uani 1 1 d . . . . .
H22 H 0.5933 0.4081 0.0002 0.062 Uiso 1 1 calc R . . . .
C23 C 0.6732(6) 0.4277(5) -0.1081(5) 0.047(2) Uani 1 1 d . . . . .
C24 C 0.5678(7) 0.4552(6) -0.1351(5) 0.055(2) Uani 1 1 d . . . . .
H24 H 0.5270 0.4738 -0.1013 0.066 Uiso 1 1 calc R . . . .
C25 C 0.5249(7) 0.4548(7) -0.2103(6) 0.065(3) Uani 1 1 d . . . . .
H25 H 0.4551 0.4734 -0.2275 0.078 Uiso 1 1 calc R . . . .
C26 C 1.4153(7) 0.5732(7) 0.2620(6) 0.067(3) Uani 1 1 d . . . . .
H26 H 1.4456 0.5753 0.3132 0.081 Uiso 1 1 calc R . . . .
C27 C 1.3113(6) 0.5977(6) 0.2362(5) 0.050(2) Uani 1 1 d . . . . .
H27 H 1.2714 0.6162 0.2705 0.060 Uiso 1 1 calc R . . . .
C28 C 1.2642(6) 0.5954(5) 0.1598(5) 0.043(2) Uani 1 1 d . . . . .
C29 C 0.9842(8) 0.3731(7) 0.3137(5) 0.061(3) Uani 1 1 d . . . . .
H29A H 0.9367 0.3713 0.3487 0.073 Uiso 1 1 calc R . . . .
H29B H 1.0491 0.4026 0.3386 0.073 Uiso 1 1 calc R . . . .
C30 C 1.0089(9) 0.2829(7) 0.2949(7) 0.086(4) Uani 1 1 d . . . . .
H30A H 0.9448 0.2484 0.2838 0.128 Uiso 1 1 calc GR . . . .
H30B H 1.0573 0.2569 0.3369 0.128 Uiso 1 1 calc GR . . . .
H30C H 1.0411 0.2836 0.2517 0.128 Uiso 1 1 calc GR . . . .
C31 C 1.2297(7) 0.4095(6) 0.2721(6) 0.057(2) Uani 1 1 d . . . . .
H31 H 1.2251 0.4408 0.3155 0.068 Uiso 1 1 calc R . . . .
C32 C 1.3234(9) 0.3072(8) 0.2092(6) 0.088(4) Uani 1 1 d . . . . .
H32A H 1.2577 0.2798 0.1852 0.132 Uiso 1 1 calc GR . . . .
H32B H 1.3771 0.2625 0.2230 0.132 Uiso 1 1 calc GR . . . .
H32C H 1.3450 0.3486 0.1750 0.132 Uiso 1 1 calc GR . . . .
C33 C 1.3921(9) 0.3436(8) 0.3442(6) 0.093(4) Uani 1 1 d . . . . .
H33A H 1.4583 0.3656 0.3350 0.139 Uiso 1 1 calc GR . . . .
H33B H 1.3997 0.2820 0.3578 0.139 Uiso 1 1 calc GR . . . .
H33C H 1.3729 0.3768 0.3845 0.139 Uiso 1 1 calc GR . . . .
Dy1 Dy 1.02652(3) 0.52978(2) 0.17459(2) 0.03626(13) Uani 1 1 d . . . . .
Dy2 Dy 0.91844(3) 0.39415(2) -0.00670(2) 0.03518(13) Uani 1 1 d . . . . .
N1 N 0.8755(5) 0.6133(4) 0.1996(4) 0.0405(16) Uani 1 1 d . . . . .
N2 N 0.7239(5) 0.4219(4) -0.0302(4) 0.0397(16) Uani 1 1 d . . . . .
N3 N 1.3091(6) 0.3535(5) 0.2757(4) 0.055(2) Uani 1 1 d . . . . .
N4 N 0.9140(7) 0.2211(5) 0.0553(5) 0.066(2) Uani 1 1 d . . . . .
O1 O 1.0760(4) 0.5795(4) 0.2900(3) 0.0501(15) Uani 1 1 d . . . . .
O2 O 0.9594(4) 0.6348(3) 0.0804(3) 0.0381(12) Uani 1 1 d . . . . .
O3 O 1.1925(6) 0.5640(6) 0.4261(4) 0.082(2) Uani 1 1 d . . . . .
O4 O 0.8824(4) 0.4463(3) 0.1051(3) 0.0393(13) Uani 1 1 d . . . . .
O5 O 1.1609(4) 0.6154(3) 0.1358(3) 0.0415(13) Uani 1 1 d . . . . .
O6 O 0.9352(4) 0.4236(4) 0.2483(3) 0.0482(14) Uani 1 1 d . . . . .
O7 O 1.0677(4) 0.4665(3) 0.0611(3) 0.0354(12) Uani 1 1 d . . . . .
O8 O 1.1603(4) 0.4232(4) 0.2141(3) 0.0494(15) Uani 1 1 d . . . . .
O9 O 0.8381(5) 0.2517(4) 0.0070(4) 0.0683(19) Uani 1 1 d . . . . .
O10 O 0.9942(5) 0.2684(5) 0.0722(4) 0.073(2) Uani 1 1 d . . . . .
O11 O 0.9090(7) 0.1486(6) 0.0839(6) 0.124(4) Uani 1 1 d . . . . .

loop_
_atom_site_aniso_label
_atom_site_aniso_U_11
_atom_site_aniso_U_22
_atom_site_aniso_U_33
_atom_site_aniso_U_23
_atom_site_aniso_U_13
_atom_site_aniso_U_12
C1 0.063(6) 0.046(5) 0.051(6) -0.012(4) 0.015(5) -0.013(4)
C2 0.081(7) 0.062(6) 0.036(6) -0.004(5) 0.011(5) -0.005(5)
C3 0.101(9) 0.110(10) 0.026(6) -0.002(6) 0.016(6) -0.016(7)
C4 0.096(9) 0.105(9) 0.056(8) -0.012(7) 0.038(7) -0.015(7)
C5 0.070(7) 0.076(7) 0.048(7) -0.009(5) 0.021(5) 0.010(5)
C6 0.068(6) 0.049(6) 0.056(7) -0.012(5) 0.024(5) -0.004(5)
C7 0.051(5) 0.046(5) 0.062(7) -0.004(5) 0.024(5) 0.008(4)
C8 0.041(5) 0.041(5) 0.040(5) -0.003(4) 0.015(4) 0.007(4)
C9 0.046(5) 0.070(6) 0.061(7) -0.004(5) 0.028(5) -0.003(5)
C10 0.033(5) 0.076(7) 0.070(7) -0.005(6) 0.004(5) 0.008(5)
C11 0.045(5) 0.074(7) 0.052(6) 0.002(5) 0.003(4) 0.012(5)
C12 0.041(5) 0.073(6) 0.038(5) 0.001(5) 0.010(4) 0.008(4)
C13 0.038(5) 0.043(5) 0.044(5) -0.005(4) 0.012(4) 0.001(4)
C14 0.101(10) 0.105(9) 0.052(7) 0.009(7) -0.009(7) 0.005(8)
C15 0.077(9) 0.176(15) 0.112(12) -0.013(11) -0.020(8) 0.017(10)
C16 0.046(5) 0.046(5) 0.040(5) -0.004(4) 0.025(4) 0.006(4)
C17 0.046(5) 0.045(5) 0.048(6) -0.002(4) 0.018(4) -0.006(4)
C18 0.072(7) 0.074(7) 0.043(6) 0.012(5) 0.020(5) -0.006(5)
C19 0.057(6) 0.085(8) 0.084(9) 0.001(7) 0.041(6) -0.005(5)
C20 0.046(5) 0.070(7) 0.067(7) -0.009(5) 0.023(5) -0.007(5)
C21 0.047(5) 0.056(5) 0.040(6) -0.004(4) 0.015(4) 0.001(4)
C22 0.037(5) 0.053(6) 0.069(7) -0.002(5) 0.018(5) -0.006(4)
C23 0.038(5) 0.046(5) 0.057(6) 0.004(4) 0.011(4) -0.005(4)
C24 0.042(5) 0.061(6) 0.061(7) 0.006(5) 0.009(5) 0.004(4)
C25 0.034(5) 0.078(7) 0.074(8) 0.022(6) -0.005(5) 0.006(5)
C26 0.049(6) 0.084(7) 0.062(7) 0.010(6) -0.008(5) -0.014(5)
C27 0.038(5) 0.059(6) 0.053(6) 0.004(5) 0.006(4) -0.002(4)
C28 0.038(5) 0.042(5) 0.047(6) 0.002(4) 0.001(4) -0.009(4)
C29 0.069(6) 0.086(8) 0.031(5) 0.019(5) 0.020(5) 0.007(5)
C30 0.083(8) 0.059(7) 0.121(10) 0.025(7) 0.036(7) 0.009(6)
C31 0.051(6) 0.060(6) 0.060(7) -0.002(5) 0.014(5) 0.003(5)
C32 0.093(8) 0.085(8) 0.087(9) -0.007(7) 0.020(7) 0.021(7)
C33 0.084(8) 0.097(9) 0.084(9) 0.028(7) -0.012(7) 0.023(7)
Dy1 0.0385(2) 0.0399(2) 0.0311(2) -0.00232(17) 0.00897(16) 0.00150(16)
Dy2 0.0337(2) 0.0390(2) 0.0340(2) -0.00213(17) 0.00959(16) -0.00172(16)
N1 0.041(4) 0.042(4) 0.040(4) -0.006(3) 0.012(3) 0.004(3)
N2 0.035(4) 0.041(4) 0.043(4) 0.001(3) 0.011(3) -0.002(3)
N3 0.047(4) 0.059(5) 0.056(5) 0.013(4) 0.002(4) 0.005(4)
N4 0.063(6) 0.050(5) 0.088(7) 0.013(5) 0.024(5) 0.001(4)
O1 0.047(3) 0.067(4) 0.040(4) -0.014(3) 0.015(3) -0.001(3)
O2 0.030(3) 0.049(3) 0.037(3) -0.004(3) 0.010(2) 0.003(2)
O3 0.066(5) 0.129(7) 0.043(4) -0.005(4) -0.002(4) 0.001(4)
O4 0.036(3) 0.049(3) 0.037(3) -0.002(3) 0.017(2) -0.005(2)
O5 0.033(3) 0.048(3) 0.043(3) -0.003(3) 0.008(2) -0.004(2)
O6 0.057(4) 0.047(3) 0.042(4) 0.003(3) 0.016(3) -0.002(3)
O7 0.036(3) 0.042(3) 0.030(3) -0.003(2) 0.012(2) 0.002(2)
O8 0.043(3) 0.055(4) 0.046(4) 0.006(3) 0.001(3) 0.009(3)
O9 0.064(4) 0.049(4) 0.086(5) 0.015(4) 0.001(4) -0.008(3)
O10 0.053(4) 0.073(5) 0.081(5) 0.028(4) -0.007(4) -0.004(4)
O11 0.099(6) 0.078(6) 0.186(10) 0.072(6) 0.008(6) -0.009(5)

loop_
_atom_type_symbol
_atom_type_description
_atom_type_scat_dispersion_real
_atom_type_scat_dispersion_imag
_atom_type_scat_source
C C 0.0033 0.0016 'International Tables Vol C Tables 4.2.6.8 and 6.1.1.4'
H H 0.0000 0.0000 'International Tables Vol C Tables 4.2.6.8 and 6.1.1.4'
N N 0.0061 0.0033 'International Tables Vol C Tables 4.2.6.8 and 6.1.1.4'
O O 0.0106 0.0060 'International Tables Vol C Tables 4.2.6.8 and 6.1.1.4'
Dy Dy -0.1892 4.4098 'International Tables Vol C Tables 4.2.6.8 and 6.1.1.4'

loop_
_geom_angle_atom_site_label_1
_geom_angle_atom_site_label_2
_geom_angle_atom_site_label_3
_geom_angle
_geom_angle_site_symmetry_1
_geom_angle_site_symmetry_3
_geom_angle_publ_flag
C6 C1 C2 116.6(9) . . ?
O1 C1 C2 118.9(9) . . ?
O1 C1 C6 124.4(8) . . ?
C3 C2 C1 120.3(10) . . ?
C3 C2 O3 125.6(9) . . ?
O3 C2 C1 114.0(8) . . ?
C2 C3 H3 119.7 . . ?
C2 C3 C4 120.7(10) . . ?
C4 C3 H3 119.7 . . ?
C3 C4 H4 120.2 . . ?
C5 C4 C3 119.6(10) . . ?
C5 C4 H4 120.2 . . ?
C4 C5 H5 119.1 . . ?
C4 C5 C6 121.8(10) . . ?
C6 C5 H5 119.1 . . ?
C1 C6 C7 121.9(8) . . ?
C5 C6 C1 120.9(9) . . ?
C5 C6 C7 117.1(9) . . ?
C6 C7 H7 116.9 . . ?
N1 C7 C6 126.2(8) . . ?
N1 C7 H7 116.9 . . ?
C9 C8 C13 118.7(8) . . ?
C9 C8 N1 125.5(8) . . ?
N1 C8 C13 115.8(7) . . ?
C8 C9 H9 120.1 . . ?
C10 C9 C8 119.8(8) . . ?
C10 C9 H9 120.1 . . ?
C9 C10 H10 119.4 . . ?
C11 C10 C9 121.1(8) . . ?
C11 C10 H10 119.4 . . ?
C10 C11 H11 119.6 . . ?
C10 C11 C12 120.7(8) . . ?
C12 C11 H11 119.6 . . ?
C11 C12 H12 119.9 . . ?
C11 C12 C13 120.1(8) . . ?
C13 C12 H12 119.9 . . ?
C12 C13 C8 119.4(7) . . ?
O2 C13 C8 116.5(7) . . ?
O2 C13 C12 124.1(7) . . ?
H14A C14 H14B 108.4 . . ?
C15 C14 H14A 110.1 . . ?
C15 C14 H14B 110.1 . . ?
C15 C14 O3 107.9(10) . . ?
O3 C14 H14A 110.1 . . ?
O3 C14 H14B 110.1 . . ?
C14 C15 H15A 109.5 . . ?
C14 C15 H15B 109.5 . . ?
C14 C15 H15C 109.5 . . ?
H15A C15 H15B 109.5 . . ?
H15A C15 H15C 109.5 . . ?
H15B C15 H15C 109.5 . . ?
C17 C16 C21 118.5(7) . . ?
O4 C16 C17 118.3(7) . . ?
O4 C16 C21 123.2(8) . . ?
C16 C17 C18 122.1(8) . . ?
C16 C17 O6 113.6(7) . . ?
C18 C17 O6 124.3(8) . . ?
C17 C18 H18 120.3 . . ?
C19 C18 C17 119.4(9) . . ?
C19 C18 H18 120.3 . . ?
C18 C19 H19 119.8 . . ?
C18 C19 C20 120.5(9) . . ?
C20 C19 H19 119.8 . . ?
C19 C20 H20 119.6 . . ?
C19 C20 C21 120.7(9) . . ?
C21 C20 H20 119.6 . . ?
C16 C21 C20 118.9(8) . . ?
C16 C21 C22 124.3(8) . . ?
C20 C21 C22 116.8(8) . . ?
C21 C22 H22 116.4 . . ?
N2 C22 C21 127.3(8) . . ?
N2 C22 H22 116.4 . . ?
C24 C23 N2 124.8(8) . . ?
C28 C23 C24 119.2(8) 3_765 . ?
C28 C23 N2 116.0(7) 3_765 . ?
C23 C24 H24 119.7 . . ?
C25 C24 C23 120.5(9) . . ?
C25 C24 H24 119.7 . . ?
C24 C25 H25 119.7 . . ?
C24 C25 C26 120.6(8) . 3_765 ?
C26 C25 H25 119.7 3_765 . ?
C25 C26 H26 120.4 3_765 . ?
C27 C26 C25 119.2(9) . 3_765 ?
C27 C26 H26 120.4 . . ?
C26 C27 H27 119.3 . . ?
C26 C27 C28 121.5(9) . . ?
C28 C27 H27 119.3 . . ?
C27 C28 C23 118.8(8) . 3_765 ?
O5 C28 C23 120.5(7) . 3_765 ?
O5 C28 C27 120.7(8) . . ?
H29A C29 H29B 107.9 . . ?
C30 C29 H29A 109.1 . . ?
C30 C29 H29B 109.1 . . ?
O6 C29 H29A 109.1 . . ?
O6 C29 H29B 109.1 . . ?
O6 C29 C30 112.4(8) . . ?
C29 C30 H30A 109.5 . . ?
C29 C30 H30B 109.5 . . ?
C29 C30 H30C 109.5 . . ?
H30A C30 H30B 109.5 . . ?
H30A C30 H30C 109.5 . . ?
H30B C30 H30C 109.5 . . ?
N3 C31 H31 118.0 . . ?
O8 C31 H31 118.0 . . ?
O8 C31 N3 124.0(9) . . ?
H32A C32 H32B 109.5 . . ?
H32A C32 H32C 109.5 . . ?
H32B C32 H32C 109.5 . . ?
N3 C32 H32A 109.5 . . ?
N3 C32 H32B 109.5 . . ?
N3 C32 H32C 109.5 . . ?
H33A C33 H33B 109.5 . . ?
H33A C33 H33C 109.5 . . ?
H33B C33 H33C 109.5 . . ?
N3 C33 H33A 109.5 . . ?
N3 C33 H33B 109.5 . . ?
N3 C33 H33C 109.5 . . ?
Dy2 Dy1 Dy2 62.014(15) 3_765 . ?
N1 Dy1 Dy2 105.79(15) . . ?
N1 Dy1 Dy2 108.17(16) . 3_765 ?
N1 Dy1 O6 75.5(2) . . ?
O1 Dy1 Dy2 166.71(16) . . ?
O1 Dy1 Dy2 131.00(15) . 3_765 ?
O1 Dy1 N1 74.2(2) . . ?
O1 Dy1 O2 116.9(2) . . ?
O1 Dy1 O4 136.68(19) . . ?
O1 Dy1 O5 90.8(2) . . ?
O1 Dy1 O6 77.6(2) . . ?
O1 Dy1 O7 151.04(18) . . ?
O1 Dy1 O8 83.9(2) . . ?
O2 Dy1 Dy2 74.11(12) . . ?
O2 Dy1 Dy2 41.53(12) . 3_765 ?
O2 Dy1 N1 66.6(2) . . ?
O2 Dy1 O4 80.99(17) . . ?
O2 Dy1 O5 66.43(17) . . ?
O2 Dy1 O6 131.94(17) . . ?
O2 Dy1 O7 76.10(17) . . ?
O4 Dy1 Dy2 89.39(12) . 3_765 ?
O4 Dy1 Dy2 33.71(12) . . ?
O4 Dy1 N1 78.88(19) . . ?
O4 Dy1 O5 131.75(18) . . ?
O4 Dy1 O6 63.08(18) . . ?
O4 Dy1 O7 68.07(16) . . ?
O5 Dy1 Dy2 42.71(13) . 3_765 ?
O5 Dy1 Dy2 100.85(13) . . ?
O5 Dy1 N1 115.7(2) . . ?
O5 Dy1 O6 161.29(18) . . ?
O5 Dy1 O7 70.13(17) . . ?
O6 Dy1 Dy2 89.53(13) . . ?
O6 Dy1 Dy2 151.42(13) . 3_765 ?
O7 Dy1 Dy2 42.44(11) . 3_765 ?
O7 Dy1 Dy2 34.47(11) . . ?
O7 Dy1 N1 133.29(19) . . ?
O7 Dy1 O6 114.16(17) . . ?
O8 Dy1 Dy2 90.50(14) . . ?
O8 Dy1 Dy2 102.83(14) . 3_765 ?
O8 Dy1 N1 148.9(2) . . ?
O8 Dy1 O2 144.35(18) . . ?
O8 Dy1 O4 103.95(19) . . ?
O8 Dy1 O5 85.93(19) . . ?
O8 Dy1 O6 78.40(19) . . ?
O8 Dy1 O7 73.44(18) . . ?
Dy1 Dy2 Dy1 117.986(16) 3_765 . ?
Dy1 Dy2 Dy2 64.294(13) 3_765 3_765 ?
Dy2 Dy2 Dy1 53.691(12) 3_765 . ?
N2 Dy2 Dy1 103.07(15) . . ?
N2 Dy2 Dy1 100.28(15) . 3_765 ?
N2 Dy2 Dy2 113.17(14) . 3_765 ?
N2 Dy2 N4 96.8(2) . . ?
N4 Dy2 Dy1 132.49(17) . 3_765 ?
N4 Dy2 Dy1 100.42(19) . . ?
N4 Dy2 Dy2 143.22(18) . 3_765 ?
O2 Dy2 Dy1 42.57(13) 3_765 3_765 ?
O2 Dy2 Dy1 115.12(12) 3_765 . ?
O2 Dy2 Dy2 76.18(12) 3_765 3_765 ?
O2 Dy2 N2 135.8(2) 3_765 . ?
O2 Dy2 N4 97.4(2) 3_765 . ?
O2 Dy2 O4 149.19(17) 3_765 . ?
O2 Dy2 O5 67.54(17) 3_765 3_765 ?
O2 Dy2 O7 78.91(17) 3_765 . ?
O2 Dy2 O7 78.67(17) 3_765 3_765 ?
O2 Dy2 O9 104.5(2) 3_765 . ?
O2 Dy2 O10 87.5(2) 3_765 . ?
O4 Dy2 Dy1 34.72(12) . . ?
O4 Dy2 Dy1 140.83(13) . 3_765 ?
O4 Dy2 Dy2 82.46(12) . 3_765 ?
O4 Dy2 N2 73.3(2) . . ?
O4 Dy2 N4 86.6(2) . . ?
O4 Dy2 O5 140.25(17) . 3_765 ?
O4 Dy2 O7 96.49(18) . 3_765 ?
O4 Dy2 O7 70.84(17) . . ?
O4 Dy2 O9 92.4(2) . . ?
O4 Dy2 O10 83.0(2) . . ?
O5 Dy2 Dy1 151.67(12) 3_765 . ?
O5 Dy2 Dy1 43.21(12) 3_765 3_765 ?
O5 Dy2 Dy2 103.48(12) 3_765 3_765 ?
O5 Dy2 N2 68.25(19) 3_765 . ?
O5 Dy2 N4 107.3(2) 3_765 . ?
O5 Dy2 O9 86.7(2) 3_765 . ?
O5 Dy2 O10 124.8(2) 3_765 . ?
O7 Dy2 Dy1 80.80(12) 3_765 . ?
O7 Dy2 Dy1 90.67(12) . 3_765 ?
O7 Dy2 Dy1 36.24(12) . . ?
O7 Dy2 Dy1 44.36(12) 3_765 3_765 ?
O7 Dy2 Dy2 35.69(12) . 3_765 ?
O7 Dy2 Dy2 35.36(12) 3_765 3_765 ?
O7 Dy2 N2 86.60(18) 3_765 . ?
O7 Dy2 N2 134.66(19) . . ?
O7 Dy2 N4 107.7(2) . . ?
O7 Dy2 N4 176.0(2) 3_765 . ?
O7 Dy2 O5 133.85(17) . 3_765 ?
O7 Dy2 O5 71.98(17) 3_765 3_765 ?
O7 Dy2 O7 71.04(19) . 3_765 ?
O7 Dy2 O9 133.3(2) . . ?
O7 Dy2 O9 155.6(2) 3_765 . ?
O7 Dy2 O10 82.5(2) . . ?
O7 Dy2 O10 151.99(19) 3_765 . ?
O9 Dy2 Dy1 123.71(17) . 3_765 ?
O9 Dy2 Dy1 117.74(17) . . ?
O9 Dy2 Dy2 168.95(16) . 3_765 ?
O9 Dy2 N2 74.3(2) . . ?
O9 Dy2 N4 26.0(2) . . ?
O9 Dy2 O10 51.7(2) . . ?
O10 Dy2 Dy1 83.30(17) . . ?
O10 Dy2 Dy1 129.79(17) . 3_765 ?
O10 Dy2 Dy2 117.70(16) . 3_765 ?
O10 Dy2 N2 119.5(2) . . ?
O10 Dy2 N4 25.7(2) . . ?
C7 N1 C8 119.3(7) . . ?
C7 N1 Dy1 128.9(6) . . ?
C8 N1 Dy1 111.8(5) . . ?
C22 N2 C23 118.8(7) . . ?
C22 N2 Dy2 124.5(6) . . ?
C23 N2 Dy2 114.5(5) . . ?
C31 N3 C32 120.2(8) . . ?
C31 N3 C33 121.9(9) . . ?
C32 N3 C33 117.5(8) . . ?
O9 N4 Dy2 57.6(4) . . ?
O10 N4 Dy2 59.1(4) . . ?
O10 N4 O9 116.6(8) . . ?
O11 N4 Dy2 176.9(8) . . ?
O11 N4 O9 121.6(9) . . ?
O11 N4 O10 121.8(9) . . ?
C1 O1 Dy1 134.8(5) . . ?
C13 O2 Dy1 116.2(5) . . ?
C13 O2 Dy2 137.1(5) . 3_765 ?
Dy2 O2 Dy1 95.89(17) 3_765 . ?
C2 O3 C14 117.6(8) . . ?
C16 O4 Dy1 120.3(5) . . ?
C16 O4 Dy2 126.0(5) . . ?
Dy2 O4 Dy1 111.57(19) . . ?
C28 O5 Dy1 121.0(5) . . ?
C28 O5 Dy2 120.1(5) . 3_765 ?
Dy2 O5 Dy1 94.08(17) 3_765 . ?
C17 O6 C29 117.6(6) . . ?
C17 O6 Dy1 115.0(5) . . ?
C29 O6 Dy1 126.8(5) . . ?
Dy2 O7 Dy1 109.29(18) . . ?
Dy2 O7 Dy1 93.19(17) 3_765 . ?
Dy2 O7 Dy2 108.95(19) . 3_765 ?
C31 O8 Dy1 136.0(6) . . ?
N4 O9 Dy2 96.4(5) . . ?
N4 O10 Dy2 95.2(5) . . ?

loop_
_geom_bond_atom_site_label_1
_geom_bond_atom_site_label_2
_geom_bond_distance
_geom_bond_site_symmetry_2
_geom_bond_publ_flag
C1 C2 1.421(13) . ?
C1 C6 1.415(13) . ?
C1 O1 1.312(10) . ?
C2 C3 1.370(13) . ?
C2 O3 1.375(11) . ?
C3 H3 0.9300 . ?
C3 C4 1.387(15) . ?
C4 H4 0.9300 . ?
C4 C5 1.344(14) . ?
C5 H5 0.9300 . ?
C5 C6 1.360(12) . ?
C6 C7 1.445(13) . ?
C7 H7 0.9300 . ?
C7 N1 1.291(10) . ?
C8 C9 1.396(11) . ?
C8 C13 1.415(11) . ?
C8 N1 1.413(10) . ?
C9 H9 0.9300 . ?
C9 C10 1.367(12) . ?
C10 H10 0.9300 . ?
C10 C11 1.353(13) . ?
C11 H11 0.9300 . ?
C11 C12 1.373(11) . ?
C12 H12 0.9300 . ?
C12 C13 1.376(11) . ?
C13 O2 1.352(9) . ?
C14 H14A 0.9700 . ?
C14 H14B 0.9700 . ?
C14 C15 1.397(16) . ?
C14 O3 1.426(11) . ?
C15 H15A 0.9600 . ?
C15 H15B 0.9600 . ?
C15 H15C 0.9600 . ?
C16 C17 1.380(11) . ?
C16 C21 1.402(11) . ?
C16 O4 1.326(9) . ?
C17 C18 1.381(11) . ?
C17 O6 1.388(9) . ?
C18 H18 0.9300 . ?
C18 C19 1.363(13) . ?
C19 H19 0.9300 . ?
C19 C20 1.372(14) . ?
C20 H20 0.9300 . ?
C20 C21 1.403(12) . ?
C21 C22 1.439(12) . ?
C22 H22 0.9300 . ?
C22 N2 1.280(10) . ?
C23 C24 1.405(11) . ?
C23 C28 1.403(11) 3_765 ?
C23 N2 1.431(10) . ?
C24 H24 0.9300 . ?
C24 C25 1.361(13) . ?
C25 H25 0.9300 . ?
C25 C26 1.397(14) 3_765 ?
C26 C25 1.397(14) 3_765 ?
C26 H26 0.9300 . ?
C26 C27 1.372(12) . ?
C27 H27 0.9300 . ?
C27 C28 1.392(11) . ?
C28 C23 1.403(11) 3_765 ?
C28 O5 1.344(9) . ?
C29 H29A 0.9700 . ?
C29 H29B 0.9700 . ?
C29 C30 1.452(13) . ?
C29 O6 1.439(10) . ?
C30 H30A 0.9600 . ?
C30 H30B 0.9600 . ?
C30 H30C 0.9600 . ?
C31 H31 0.9300 . ?
C31 N3 1.315(11) . ?
C31 O8 1.247(10) . ?
C32 H32A 0.9600 . ?
C32 H32B 0.9600 . ?
C32 H32C 0.9600 . ?
C32 N3 1.440(12) . ?
C33 H33A 0.9600 . ?
C33 H33B 0.9600 . ?
C33 H33C 0.9600 . ?
C33 N3 1.466(11) . ?
Dy1 Dy2 3.4649(7) 3_765 ?
Dy1 Dy2 3.8742(7) . ?
Dy1 N1 2.436(6) . ?
Dy1 O1 2.190(5) . ?
Dy1 O2 2.356(5) . ?
Dy1 O4 2.373(5) . ?
Dy1 O5 2.378(5) . ?
Dy1 O6 2.528(5) . ?
Dy1 O7 2.426(5) . ?
Dy1 O8 2.353(5) . ?
Dy2 Dy1 3.4649(7) 3_765 ?
Dy2 Dy2 3.7969(9) 3_765 ?
Dy2 N2 2.485(6) . ?
Dy2 N4 2.844(8) . ?
Dy2 O2 2.310(5) 3_765 ?
Dy2 O4 2.312(5) . ?
Dy2 O5 2.356(5) 3_765 ?
Dy2 O7 2.342(5) 3_765 ?
Dy2 O7 2.323(5) . ?
Dy2 O9 2.417(6) . ?
Dy2 O10 2.450(6) . ?
N4 O9 1.255(10) . ?
N4 O10 1.239(9) . ?
N4 O11 1.217(10) . ?
O2 Dy2 2.310(5) 3_765 ?
O5 Dy2 2.356(5) 3_765 ?
O7 Dy2 2.342(5) 3_765 ?
